data_7217643
loop_
_publ_author_name
'Balashova, Tatyana V.'
'Belova, Nadezhda A.'
'Burin, Mikhail E.'
'Kuzyaev, Dmitry M.'
'Rumyantzev, Roman V.'
'Fukin, Georgii K.'
'Pushkarev, Anatoly P.'
'Ilichev, Vasily A.'
'Grishin, Ivan D.'
'Shestakov, Alexander F.'
'Bochkarev, Mikhail N.'

_publ_section_title
;
 Substituted naphtholates of rare earth metals as emissive materials
;
_journal_name_full 'RSC Advances'
_journal_paper_doi 10.1039/C4RA03915G
_journal_year 2014
_chemical_formula_sum 'C58 H46 N3 O8 Sc'
_chemical_formula_weight 957.94
_chemical_name_systematic
; 
 ? 
;
_space_group_IT_number 2
_symmetry_cell_setting triclinic
_symmetry_space_group_name_Hall '-P 1'
_symmetry_space_group_name_H-M 'P -1'
_atom_sites_solution_hydrogens geom
_atom_sites_solution_primary direct
_atom_sites_solution_secondary difmap
_audit_creation_method SHELXL-97
_cell_angle_alpha 110.8230(10)
_cell_angle_beta 95.9800(10)
_cell_angle_gamma 98.0480(10)
_cell_formula_units_Z 2
_cell_length_a 11.4280(6)
_cell_length_b 14.9217(8)
_cell_length_c 15.1759(8)
_cell_measurement_reflns_used 900
_cell_measurement_temperature 100(2)
_cell_measurement_theta_max 30
_cell_measurement_theta_min 2
_cell_volume 2361.6(2)
_computing_cell_refinement 'Bruker SMART'
_computing_data_collection 'Bruker SMART'
_computing_data_reduction 'Bruker SHELXTL'
_computing_molecular_graphics 'Bruker SHELXTL'
_computing_publication_material 'Bruker SHELXTL'
_computing_structure_refinement 'SHELXL-97 (Sheldrick, 1997)'
_computing_structure_solution 'SHELXS-97 (Sheldrick, 1990)'
_diffrn_ambient_temperature 100(2)
_diffrn_measured_fraction_theta_full 0.991
_diffrn_measured_fraction_theta_max 0.991
_diffrn_measurement_device_type 'CCD area detector'
_diffrn_measurement_method 'omega scans'
_diffrn_radiation_monochromator graphite
_diffrn_radiation_source 'fine-focus sealed tube'
_diffrn_radiation_type MoK\a
_diffrn_radiation_wavelength 0.71073
_diffrn_reflns_av_R_equivalents 0.0252
_diffrn_reflns_av_sigmaI/netI 0.0365
_diffrn_reflns_limit_h_max 14
_diffrn_reflns_limit_h_min -14
_diffrn_reflns_limit_k_max 18
_diffrn_reflns_limit_k_min -18
_diffrn_reflns_limit_l_max 18
_diffrn_reflns_limit_l_min -18
_diffrn_reflns_number 20471
_diffrn_reflns_theta_full 26.00
_diffrn_reflns_theta_max 26.00
_diffrn_reflns_theta_min 1.83
_exptl_absorpt_coefficient_mu 0.218
_exptl_absorpt_correction_T_max 0.9660
_exptl_absorpt_correction_T_min 0.9536
_exptl_absorpt_correction_type multi-scan
_exptl_absorpt_process_details 'SADABS (Sheldrick, 2008a)'
_exptl_crystal_colour yellow
_exptl_crystal_density_diffrn 1.347
_exptl_crystal_density_method 'not measured'
_exptl_crystal_description prism
_exptl_crystal_F_000 1000
_exptl_crystal_size_max 0.22
_exptl_crystal_size_mid 0.19
_exptl_crystal_size_min 0.16
_refine_diff_density_max 1.622
_refine_diff_density_min -0.594
_refine_diff_density_rms 0.075
_refine_ls_extinction_method none
_refine_ls_goodness_of_fit_ref 1.058
_refine_ls_hydrogen_treatment constr
_refine_ls_matrix_type full
_refine_ls_number_parameters 642
_refine_ls_number_reflns 9210
_refine_ls_number_restraints 8
_refine_ls_restrained_S_all 1.077
_refine_ls_R_factor_all 0.0747
_refine_ls_R_factor_gt 0.0571
_refine_ls_shift/su_max 0.000
_refine_ls_shift/su_mean 0.000
_refine_ls_structure_factor_coef Fsqd
_refine_ls_weighting_details 'calc w=1/[\s^2^(Fo^2^)+(0.1003P)^2^+0.9097P] where P=(Fo^2^+2Fc^2^)/3'
_refine_ls_weighting_scheme calc
_refine_ls_wR_factor_gt 0.1513
_refine_ls_wR_factor_ref 0.1627
_reflns_number_gt 7238
_reflns_number_total 9210
_reflns_threshold_expression >2sigma(I)
_cod_data_source_file c4ra03915g2.cif
_cod_data_source_block scnpoon2
_cod_depositor_comments
;
The following automatic conversions were performed:

'_symmetry_cell_setting' value 'Triclinic' changed to 'triclinic'
according to
/usr/data/users/saulius/crontab/automatic-downloads/rss-feeds/RSC/lib/dictionaries/cif_core.dic
dictionary named 'cif_core.dic' version 2.4.2 from 2011-04-26.

Automatic conversion script
Id: cif_fix_values 2281 2013-09-26 08:29:07Z andrius 
;
_cod_original_sg_symbol_H-M P-1
_cod_database_code 7217643

loop_
_symmetry_equiv_pos_as_xyz
'x, y, z'
'-x, -y, -z'

loop_
_atom_site_label
_atom_site_type_symbol
_atom_site_fract_x
_atom_site_fract_y
_atom_site_fract_z
_atom_site_U_iso_or_equiv
_atom_site_adp_type
_atom_site_occupancy
_atom_site_symmetry_multiplicity
_atom_site_calc_flag
_atom_site_refinement_flags
_atom_site_disorder_assembly
_atom_site_disorder_group
Sc1 Sc -0.44103(3) -0.19026(2) 0.19476(2) 0.01805(8) Uani 1 1 d . . .
O1 O -0.39361(11) -0.28395(9) 0.24988(9) 0.0239(3) Uani 1 1 d . . .
O2 O -0.56884(11) -0.13888(9) 0.47346(8) 0.0233(3) Uani 1 1 d . . .
O3 O -0.29735(11) -0.08119(9) 0.25306(8) 0.0218(3) Uani 1 1 d . . .
O4 O -0.16141(11) -0.23046(9) 0.00659(9) 0.0258(3) Uani 1 1 d . . .
O5 O -0.58337(11) -0.27810(8) 0.10265(9) 0.0219(3) Uani 1 1 d . . .
O6 O -0.63896(11) -0.03466(8) 0.03773(9) 0.0227(3) Uani 1 1 d . . .
N1 N -0.53639(13) -0.14907(10) 0.32739(10) 0.0199(3) Uani 1 1 d . . .
N2 N -0.32041(13) -0.23477(10) 0.08066(10) 0.0191(3) Uani 1 1 d . . .
N3 N -0.52433(13) -0.08263(10) 0.13554(10) 0.0197(3) Uani 1 1 d . . .
C1 C -0.39322(16) -0.30744(12) 0.32571(13) 0.0219(4) Uani 1 1 d . . .
C2 C -0.33440(17) -0.38008(13) 0.33464(14) 0.0253(4) Uani 1 1 d . . .
H2A H -0.2930 -0.4128 0.2852 0.030 Uiso 1 1 calc R . .
C3 C -0.33454(16) -0.40642(13) 0.41517(14) 0.0256(4) Uani 1 1 d . . .
C4 C -0.27485(19) -0.48047(14) 0.42582(15) 0.0332(5) Uani 1 1 d . . .
H4A H -0.2304 -0.5125 0.3785 0.040 Uiso 1 1 calc R . .
C5 C -0.2810(2) -0.50578(14) 0.50325(16) 0.0396(6) Uani 1 1 d . . .
H5A H -0.2410 -0.5557 0.5089 0.048 Uiso 1 1 calc R . .
C6 C -0.3454(2) -0.45947(14) 0.57531(15) 0.0360(5) Uani 1 1 d . . .
H6A H -0.3497 -0.4790 0.6282 0.043 Uiso 1 1 calc R . .
C7 C -0.40141(18) -0.38672(14) 0.56887(14) 0.0313(5) Uani 1 1 d . . .
H7A H -0.4440 -0.3551 0.6179 0.038 Uiso 1 1 calc R . .
C8 C -0.39665(17) -0.35782(13) 0.48934(13) 0.0249(4) Uani 1 1 d . . .
C9 C -0.45276(16) -0.28316(13) 0.48127(13) 0.0234(4) Uani 1 1 d . . .
H9A H -0.4919 -0.2488 0.5315 0.028 Uiso 1 1 calc R . .
C10 C -0.45286(16) -0.25767(12) 0.40176(12) 0.0212(4) Uani 1 1 d . . .
C11 C -0.51624(15) -0.18163(12) 0.39620(12) 0.0198(4) Uani 1 1 d . . .
C12 C -0.62802(16) -0.07444(12) 0.45055(12) 0.0211(4) Uani 1 1 d . . .
C13 C -0.69546(16) -0.01371(13) 0.50606(13) 0.0244(4) Uani 1 1 d . . .
H13A H -0.7030 -0.0107 0.5688 0.029 Uiso 1 1 calc R . .
C14 C -0.75128(16) 0.04231(13) 0.46602(13) 0.0246(4) Uani 1 1 d . . .
C15 C -0.73642(17) 0.03581(13) 0.37230(13) 0.0247(4) Uani 1 1 d . . .
H15A H -0.7760 0.0741 0.3451 0.030 Uiso 1 1 calc R . .
C16 C -0.66679(16) -0.02402(13) 0.31931(13) 0.0232(4) Uani 1 1 d . . .
H16A H -0.6575 -0.0268 0.2570 0.028 Uiso 1 1 calc R . .
C17 C -0.61063(15) -0.08010(12) 0.36001(12) 0.0207(4) Uani 1 1 d . . .
C18 C -0.82962(18) 0.10783(15) 0.51977(15) 0.0318(5) Uani 1 1 d . . .
H18A H -0.8198 0.1120 0.5861 0.048 Uiso 1 1 calc R . .
H18B H -0.9136 0.0811 0.4896 0.048 Uiso 1 1 calc R . .
H18C H -0.8067 0.1732 0.5187 0.048 Uiso 1 1 calc R . .
C19 C -0.19918(15) -0.04019(12) 0.23263(12) 0.0201(4) Uani 1 1 d . . .
C20 C -0.13263(16) 0.04840(13) 0.29531(13) 0.0233(4) Uani 1 1 d . . .
H20A H -0.1575 0.0790 0.3549 0.028 Uiso 1 1 calc R . .
C21 C -0.02936(16) 0.09523(13) 0.27463(13) 0.0237(4) Uani 1 1 d . . .
C22 C 0.03632(17) 0.18782(14) 0.33926(15) 0.0283(5) Uani 1 1 d . . .
H22A H 0.0114 0.2185 0.3988 0.034 Uiso 1 1 calc R . .
C23 C 0.13450(18) 0.23294(14) 0.31680(15) 0.0322(5) Uani 1 1 d . . .
H23A H 0.1769 0.2950 0.3605 0.039 Uiso 1 1 calc R . .
C24 C 0.17366(18) 0.18800(14) 0.22897(16) 0.0338(5) Uani 1 1 d . . .
H24A H 0.2420 0.2202 0.2140 0.041 Uiso 1 1 calc R . .
C25 C 0.11394(18) 0.09870(15) 0.16559(15) 0.0322(5) Uani 1 1 d . . .
H25A H 0.1416 0.0688 0.1071 0.039 Uiso 1 1 calc R . .
C26 C 0.01013(16) 0.04997(13) 0.18655(13) 0.0244(4) Uani 1 1 d . . .
C27 C -0.05496(17) -0.04197(13) 0.12393(13) 0.0255(4) Uani 1 1 d . . .
H27A H -0.0283 -0.0741 0.0656 0.031 Uiso 1 1 calc R . .
C28 C -0.15649(16) -0.08676(12) 0.14481(12) 0.0211(4) Uani 1 1 d . . .
C29 C -0.21807(16) -0.18362(12) 0.07945(12) 0.0207(4) Uani 1 1 d . . .
C30 C -0.23435(17) -0.32096(13) -0.04114(13) 0.0245(4) Uani 1 1 d . . .
C31 C -0.21486(18) -0.39756(14) -0.11879(14) 0.0291(5) Uani 1 1 d . . .
H31A H -0.1457 -0.3930 -0.1478 0.035 Uiso 1 1 calc R . .
C32 C -0.30304(18) -0.48183(13) -0.15169(13) 0.0255(4) Uani 1 1 d . . .
C33 C -0.40498(17) -0.48531(12) -0.10841(12) 0.0234(4) Uani 1 1 d . . .
H33A H -0.4651 -0.5429 -0.1340 0.028 Uiso 1 1 calc R . .
C34 C -0.42168(17) -0.40832(12) -0.02991(13) 0.0230(4) Uani 1 1 d . . .
H34A H -0.4905 -0.4124 -0.0004 0.028 Uiso 1 1 calc R . .
C35 C -0.33287(16) -0.32446(12) 0.00384(12) 0.0212(4) Uani 1 1 d . . .
C36 C -0.28923(19) -0.57167(14) -0.23421(14) 0.0322(5) Uani 1 1 d . . .
H36A H -0.2110 -0.5600 -0.2533 0.048 Uiso 1 1 calc R . .
H36B H -0.3529 -0.5855 -0.2884 0.048 Uiso 1 1 calc R . .
H36C H -0.2949 -0.6276 -0.2143 0.048 Uiso 1 1 calc R . .
C37 C -0.66159(16) -0.28889(13) 0.02732(13) 0.0218(4) Uani 1 1 d . . .
C38 C -0.72960(16) -0.37963(13) -0.02952(13) 0.0242(4) Uani 1 1 d . . .
H38A H -0.7206 -0.4343 -0.0130 0.029 Uiso 1 1 calc R . .
C39 C -0.81183(16) -0.39319(13) -0.11125(13) 0.0253(4) Uani 1 1 d . . .
C40 C -0.88007(17) -0.48630(15) -0.17067(15) 0.0306(5) Uani 1 1 d . . .
H40A H -0.8718 -0.5417 -0.1552 0.037 Uiso 1 1 calc R . .
C41 C -0.95811(18) -0.49689(16) -0.25051(15) 0.0357(6) Uani 1 1 d . . .
H41A H -1.0031 -0.5597 -0.2900 0.043 Uiso 1 1 calc R . .
C42 C -0.97217(18) -0.41591(16) -0.27446(15) 0.0368(6) Uani 1 1 d . . .
H42A H -1.0266 -0.4245 -0.3299 0.044 Uiso 1 1 calc R . .
C43 C -0.90821(18) -0.32467(15) -0.21867(14) 0.0317(5) Uani 1 1 d . . .
H43A H -0.9184 -0.2705 -0.2357 0.038 Uiso 1 1 calc R . .
C44 C -0.82669(16) -0.31083(14) -0.13544(13) 0.0259(4) Uani 1 1 d . . .
C45 C -0.75987(16) -0.21860(14) -0.07679(13) 0.0250(4) Uani 1 1 d . . .
H45A H -0.7705 -0.1634 -0.0919 0.030 Uiso 1 1 calc R . .
C46 C -0.67846(15) -0.20628(13) 0.00297(12) 0.0205(4) Uani 1 1 d . . .
C47 C -0.60975(15) -0.11000(12) 0.06123(12) 0.0200(4) Uani 1 1 d . . .
C48 C -0.56502(16) 0.04854(12) 0.10455(12) 0.0207(4) Uani 1 1 d . . .
C49 C -0.56262(16) 0.14398(13) 0.11312(13) 0.0232(4) Uani 1 1 d . . .
H49A H -0.6126 0.1601 0.0691 0.028 Uiso 1 1 calc R . .
C50 C -0.48322(16) 0.21551(13) 0.18951(13) 0.0232(4) Uani 1 1 d . . .
C51 C -0.41280(17) 0.18796(13) 0.25364(13) 0.0237(4) Uani 1 1 d . . .
H51A H -0.3601 0.2377 0.3061 0.028 Uiso 1 1 calc R . .
C52 C -0.41674(16) 0.09132(13) 0.24384(13) 0.0230(4) Uani 1 1 d . . .
H52A H -0.3688 0.0746 0.2884 0.028 Uiso 1 1 calc R . .
C53 C -0.49426(15) 0.02004(12) 0.16556(12) 0.0196(4) Uani 1 1 d . . .
C54 C -0.47270(18) 0.32152(13) 0.20328(14) 0.0272(4) Uani 1 1 d . . .
H54A H -0.5528 0.3378 0.2004 0.041 Uiso 1 1 calc R . .
H54B H -0.4341 0.3334 0.1527 0.041 Uiso 1 1 calc R . .
H54C H -0.4243 0.3623 0.2657 0.041 Uiso 1 1 calc R . .
O1S O -0.13820(18) -0.73725(12) -0.35299(12) 0.0563(5) Uani 1 1 d DU . .
O2S O 0.02621(18) -0.72202(17) -0.18367(16) 0.0538(6) Uani 0.796(3) 1 d PD A 1
O2S' O -0.0677(6) -0.7635(5) -0.1954(5) 0.0538(6) Uani 0.204(3) 1 d PD A 2
C1S C -0.1711(3) -0.7197(2) -0.43931(19) 0.0640(9) Uani 1 1 d D . .
H1SA H -0.2379 -0.6844 -0.4321 0.096 Uiso 1 1 calc R . .
H1SB H -0.1955 -0.7822 -0.4936 0.096 Uiso 1 1 calc R . .
H1SC H -0.1023 -0.6805 -0.4506 0.096 Uiso 1 1 calc R . .
C2S C -0.0462(3) -0.7841(2) -0.3577(2) 0.0738(10) Uani 1 1 d DU A .
H2SA H 0.0254 -0.7429 -0.3645 0.089 Uiso 1 1 calc R . .
H2SB H -0.0657 -0.8454 -0.4151 0.089 Uiso 1 1 calc R . .
C3S C -0.0194(3) -0.8067(2) -0.2746(2) 0.0734(10) Uani 1 1 d D . .
H3SA H 0.0410 -0.8493 -0.2861 0.088 Uiso 0.796(3) 1 calc PR A 1
H3SB H -0.0930 -0.8447 -0.2666 0.088 Uiso 0.796(3) 1 calc PR A 1
H3SC H -0.0440 -0.8782 -0.2940 0.088 Uiso 0.204(3) 1 calc PR A 2
H3SD H 0.0688 -0.7909 -0.2553 0.088 Uiso 0.204(3) 1 calc PR A 2
C4S C -0.0579(3) -0.6967(3) -0.1224(3) 0.0620(9) Uani 0.796(3) 1 d PD A 1
H4SA H -0.0213 -0.6381 -0.0662 0.093 Uiso 0.796(3) 1 calc PR A 1
H4SB H -0.0838 -0.7507 -0.1021 0.093 Uiso 0.796(3) 1 calc PR A 1
H4SC H -0.1273 -0.6836 -0.1562 0.093 Uiso 0.796(3) 1 calc PR A 1
C4S' C 0.0199(11) -0.6765(8) -0.1380(10) 0.0620(9) Uani 0.204(3) 1 d PD A 2
H4SD H -0.0168 -0.6332 -0.0881 0.093 Uiso 0.204(3) 1 calc PR A 2
H4SE H 0.0475 -0.6425 -0.1789 0.093 Uiso 0.204(3) 1 calc PR A 2
H4SF H 0.0881 -0.6948 -0.1083 0.093 Uiso 0.204(3) 1 calc PR A 2

loop_
_atom_site_aniso_label
_atom_site_aniso_U_11
_atom_site_aniso_U_22
_atom_site_aniso_U_33
_atom_site_aniso_U_23
_atom_site_aniso_U_13
_atom_site_aniso_U_12
Sc1 0.02012(15) 0.01747(14) 0.01777(14) 0.00723(11) 0.00512(12) 0.00435(12)
O1 0.0294(6) 0.0244(6) 0.0242(6) 0.0126(5) 0.0099(5) 0.0122(5)
O2 0.0267(6) 0.0265(6) 0.0207(6) 0.0106(5) 0.0090(5) 0.0096(5)
O3 0.0211(6) 0.0220(6) 0.0212(6) 0.0065(5) 0.0060(5) 0.0036(5)
O4 0.0278(6) 0.0226(6) 0.0231(6) 0.0033(5) 0.0113(5) 0.0010(5)
O5 0.0232(6) 0.0205(5) 0.0235(6) 0.0103(5) 0.0033(5) 0.0036(5)
O6 0.0256(6) 0.0207(5) 0.0223(6) 0.0089(5) 0.0027(5) 0.0053(5)
N1 0.0215(7) 0.0194(6) 0.0194(7) 0.0076(5) 0.0048(6) 0.0038(6)
N2 0.0228(7) 0.0179(6) 0.0168(6) 0.0059(5) 0.0050(6) 0.0048(6)
N3 0.0218(7) 0.0183(6) 0.0196(7) 0.0075(5) 0.0060(6) 0.0032(6)
C1 0.0212(8) 0.0210(8) 0.0240(8) 0.0097(6) 0.0034(7) 0.0024(7)
C2 0.0240(9) 0.0239(8) 0.0292(9) 0.0105(7) 0.0057(7) 0.0060(7)
C3 0.0209(9) 0.0212(8) 0.0347(9) 0.0139(7) -0.0019(7) -0.0002(7)
C4 0.0315(10) 0.0268(9) 0.0437(11) 0.0181(8) -0.0012(9) 0.0055(8)
C5 0.0384(11) 0.0287(9) 0.0543(12) 0.0261(9) -0.0110(10) 0.0008(9)
C6 0.0367(11) 0.0314(9) 0.0415(10) 0.0246(8) -0.0091(9) -0.0059(8)
C7 0.0278(10) 0.0338(9) 0.0314(9) 0.0183(8) -0.0035(8) -0.0066(8)
C8 0.0231(9) 0.0240(8) 0.0251(9) 0.0107(7) -0.0023(7) -0.0030(7)
C9 0.0210(8) 0.0260(8) 0.0223(8) 0.0101(7) 0.0021(7) 0.0001(7)
C10 0.0201(8) 0.0212(8) 0.0229(8) 0.0094(7) 0.0032(7) 0.0035(7)
C11 0.0169(8) 0.0225(8) 0.0191(8) 0.0063(6) 0.0052(6) 0.0030(6)
C12 0.0205(8) 0.0214(8) 0.0212(8) 0.0069(6) 0.0054(7) 0.0049(7)
C13 0.0233(8) 0.0303(9) 0.0194(8) 0.0080(7) 0.0075(7) 0.0049(7)
C14 0.0208(8) 0.0252(8) 0.0240(9) 0.0043(7) 0.0055(7) 0.0044(7)
C15 0.0252(9) 0.0244(8) 0.0261(9) 0.0096(7) 0.0067(7) 0.0076(7)
C16 0.0229(8) 0.0262(8) 0.0224(8) 0.0100(7) 0.0067(7) 0.0063(7)
C17 0.0196(8) 0.0212(8) 0.0201(8) 0.0052(6) 0.0056(7) 0.0050(7)
C18 0.0287(9) 0.0357(10) 0.0315(10) 0.0094(8) 0.0097(8) 0.0131(8)
C19 0.0183(8) 0.0230(8) 0.0212(8) 0.0100(6) 0.0029(6) 0.0063(6)
C20 0.0219(8) 0.0235(8) 0.0231(8) 0.0060(7) 0.0047(7) 0.0065(7)
C21 0.0203(8) 0.0216(8) 0.0283(9) 0.0097(7) -0.0027(7) 0.0051(7)
C22 0.0231(9) 0.0251(9) 0.0332(10) 0.0086(8) -0.0011(8) 0.0041(7)
C23 0.0244(9) 0.0238(9) 0.0447(11) 0.0129(8) -0.0050(8) 0.0005(8)
C24 0.0234(9) 0.0327(9) 0.0481(11) 0.0219(8) 0.0027(8) -0.0015(8)
C25 0.0271(10) 0.0332(9) 0.0365(10) 0.0150(8) 0.0057(8) 0.0008(8)
C26 0.0217(9) 0.0245(8) 0.0284(9) 0.0129(7) 0.0028(7) 0.0021(7)
C27 0.0255(9) 0.0264(8) 0.0246(9) 0.0093(7) 0.0063(7) 0.0038(7)
C28 0.0204(8) 0.0227(8) 0.0215(8) 0.0096(6) 0.0042(7) 0.0042(7)
C29 0.0225(8) 0.0237(8) 0.0187(8) 0.0098(6) 0.0058(6) 0.0059(7)
C30 0.0283(9) 0.0229(8) 0.0227(8) 0.0085(7) 0.0078(7) 0.0031(7)
C31 0.0316(10) 0.0300(9) 0.0257(9) 0.0087(7) 0.0126(8) 0.0044(8)
C32 0.0352(10) 0.0215(8) 0.0217(8) 0.0077(7) 0.0081(7) 0.0096(7)
C33 0.0310(9) 0.0193(8) 0.0213(8) 0.0090(6) 0.0058(7) 0.0045(7)
C34 0.0272(9) 0.0213(8) 0.0228(8) 0.0108(6) 0.0062(7) 0.0032(7)
C35 0.0273(9) 0.0189(7) 0.0194(8) 0.0085(6) 0.0057(7) 0.0056(7)
C36 0.0389(11) 0.0263(9) 0.0262(9) 0.0028(8) 0.0111(8) 0.0038(8)
C37 0.0187(8) 0.0257(8) 0.0229(8) 0.0100(7) 0.0082(7) 0.0050(7)
C38 0.0233(9) 0.0229(8) 0.0275(9) 0.0100(7) 0.0061(7) 0.0046(7)
C39 0.0202(8) 0.0264(9) 0.0263(9) 0.0061(7) 0.0063(7) 0.0035(7)
C40 0.0238(9) 0.0274(9) 0.0345(10) 0.0046(8) 0.0067(8) 0.0033(8)
C41 0.0246(10) 0.0324(10) 0.0351(11) -0.0033(9) 0.0021(9) 0.0031(8)
C42 0.0258(10) 0.0459(12) 0.0292(10) 0.0030(9) -0.0012(8) 0.0100(9)
C43 0.0286(10) 0.0384(10) 0.0253(9) 0.0081(8) 0.0019(8) 0.0099(8)
C44 0.0209(8) 0.0308(9) 0.0251(9) 0.0082(7) 0.0054(7) 0.0066(7)
C45 0.0237(9) 0.0267(8) 0.0257(9) 0.0095(7) 0.0071(7) 0.0068(7)
C46 0.0196(8) 0.0238(8) 0.0203(8) 0.0094(6) 0.0069(6) 0.0055(7)
C47 0.0216(8) 0.0233(8) 0.0199(8) 0.0113(6) 0.0090(6) 0.0075(7)
C48 0.0207(8) 0.0232(8) 0.0196(8) 0.0089(6) 0.0062(6) 0.0042(7)
C49 0.0262(9) 0.0252(8) 0.0230(8) 0.0125(7) 0.0067(7) 0.0094(7)
C50 0.0247(9) 0.0224(8) 0.0260(8) 0.0108(7) 0.0110(7) 0.0060(7)
C51 0.0252(9) 0.0208(8) 0.0225(8) 0.0055(7) 0.0044(7) 0.0028(7)
C52 0.0225(8) 0.0231(8) 0.0235(8) 0.0080(7) 0.0042(7) 0.0068(7)
C53 0.0217(8) 0.0182(7) 0.0218(8) 0.0092(6) 0.0079(7) 0.0057(6)
C54 0.0347(10) 0.0208(8) 0.0280(9) 0.0102(7) 0.0094(8) 0.0057(7)
O1S 0.0940(13) 0.0370(8) 0.0462(9) 0.0165(7) 0.0286(9) 0.0239(8)
O2S 0.0345(10) 0.0751(13) 0.0678(12) 0.0469(10) 0.0122(9) 0.0048(10)
O2S' 0.0345(10) 0.0751(13) 0.0678(12) 0.0469(10) 0.0122(9) 0.0048(10)
C1S 0.086(2) 0.0497(14) 0.0501(15) 0.0161(12) 0.0043(15) 0.0060(15)
C2S 0.0600(17) 0.0597(17) 0.089(2) 0.0088(16) 0.0061(16) 0.0256(14)
C3S 0.084(2) 0.0455(15) 0.078(2) 0.0058(15) 0.0256(18) 0.0116(15)
C4S 0.0581(19) 0.080(2) 0.071(2) 0.0450(16) 0.0255(16) 0.0332(17)
C4S' 0.0581(19) 0.080(2) 0.071(2) 0.0450(16) 0.0255(16) 0.0332(17)

loop_
_atom_type_symbol
_atom_type_description
_atom_type_scat_dispersion_real
_atom_type_scat_dispersion_imag
_atom_type_scat_source
C C 0.0033 0.0016 'International Tables Vol C Tables 4.2.6.8 and 6.1.1.4'
H H 0.0000 0.0000 'International Tables Vol C Tables 4.2.6.8 and 6.1.1.4'
N N 0.0061 0.0033 'International Tables Vol C Tables 4.2.6.8 and 6.1.1.4'
O O 0.0106 0.0060 'International Tables Vol C Tables 4.2.6.8 and 6.1.1.4'
Sc Sc 0.2519 0.3716 'International Tables Vol C Tables 4.2.6.8 and 6.1.1.4'

loop_
_geom_angle_atom_site_label_1
_geom_angle_atom_site_label_2
_geom_angle_atom_site_label_3
_geom_angle
O1 Sc1 O5 97.64(5)
O1 Sc1 O3 99.92(5)
O5 Sc1 O3 160.07(6)
O1 Sc1 N2 91.75(5)
O5 Sc1 N2 90.99(5)
O3 Sc1 N2 79.17(5)
O1 Sc1 N1 80.28(5)
O5 Sc1 N1 95.99(5)
O3 Sc1 N1 96.18(5)
N2 Sc1 N1 170.02(5)
O1 Sc1 N3 171.85(5)
O5 Sc1 N3 77.94(5)
O3 Sc1 N3 85.66(5)
N2 Sc1 N3 95.16(5)
N1 Sc1 N3 93.27(5)
C1 O1 Sc1 143.65(11)
C11 O2 C12 105.27(14)
C19 O3 Sc1 142.30(11)
C29 O4 C30 105.03(14)
C37 O5 Sc1 144.05(12)
C47 O6 C48 105.19(13)
C11 N1 C17 105.19(15)
C11 N1 Sc1 122.79(12)
C17 N1 Sc1 131.56(12)
C29 N2 C35 105.22(14)
C29 N2 Sc1 126.22(11)
C35 N2 Sc1 128.28(12)
C47 N3 C53 104.96(15)
C47 N3 Sc1 124.67(11)
C53 N3 Sc1 130.32(11)
O1 C1 C2 121.33(17)
O1 C1 C10 120.38(17)
C2 C1 C10 118.29(18)
C1 C2 C3 121.72(18)
C2 C3 C4 122.66(19)
C2 C3 C8 119.39(17)
C4 C3 C8 117.95(19)
C5 C4 C3 120.6(2)
C4 C5 C6 121.4(2)
C7 C6 C5 119.8(2)
C6 C7 C8 120.5(2)
C9 C8 C7 121.62(18)
C9 C8 C3 118.66(18)
C7 C8 C3 119.72(18)
C10 C9 C8 121.78(17)
C9 C10 C1 120.12(17)
C9 C10 C11 119.11(16)
C1 C10 C11 120.75(17)
N1 C11 O2 113.61(16)
N1 C11 C10 130.92(16)
O2 C11 C10 115.40(16)
O2 C12 C13 127.20(17)
O2 C12 C17 108.37(15)
C13 C12 C17 124.42(18)
C14 C13 C12 116.81(18)
C13 C14 C15 119.46(17)
C13 C14 C18 120.49(18)
C15 C14 C18 120.03(18)
C16 C15 C14 122.45(19)
C15 C16 C17 117.85(18)
C12 C17 C16 118.97(17)
C12 C17 N1 107.54(16)
C16 C17 N1 133.46(17)
O3 C19 C20 121.29(16)
O3 C19 C28 121.32(14)
C20 C19 C28 117.38(16)
C19 C20 C21 122.68(17)
C20 C21 C26 119.47(15)
C20 C21 C22 121.80(17)
C26 C21 C22 118.72(17)
C23 C22 C21 120.83(19)
C22 C23 C24 120.46(17)
C25 C24 C23 120.48(19)
C24 C25 C26 120.43(19)
C27 C26 C21 118.03(17)
C27 C26 C25 122.89(18)
C21 C26 C25 119.07(16)
C28 C27 C26 121.87(17)
C27 C28 C19 120.49(15)
C27 C28 C29 119.80(16)
C19 C28 C29 119.66(16)
N2 C29 O4 113.82(14)
N2 C29 C28 129.67(16)
O4 C29 C28 116.50(15)
C35 C30 O4 107.85(14)
C35 C30 C31 124.18(17)
O4 C30 C31 127.95(17)
C30 C31 C32 115.77(18)
C31 C32 C33 120.59(16)
C31 C32 C36 120.44(18)
C33 C32 C36 118.97(16)
C34 C33 C32 122.61(16)
C33 C34 C35 116.85(17)
C30 C35 C34 119.97(16)
C30 C35 N2 108.06(15)
C34 C35 N2 131.97(17)
O5 C37 C38 120.87(17)
O5 C37 C46 120.63(15)
C38 C37 C46 118.50(17)
C37 C38 C39 121.85(18)
C38 C39 C40 122.05(19)
C38 C39 C44 119.15(16)
C40 C39 C44 118.81(18)
C41 C40 C39 120.4(2)
C40 C41 C42 120.73(18)
C43 C42 C41 120.6(2)
C42 C43 C44 120.2(2)
C45 C44 C43 121.75(19)
C45 C44 C39 119.06(17)
C43 C44 C39 119.19(17)
C46 C45 C44 121.28(19)
C45 C46 C37 120.14(15)
C45 C46 C47 119.74(17)
C37 C46 C47 120.12(16)
N3 C47 O6 113.90(14)
N3 C47 C46 130.01(17)
O6 C47 C46 116.07(15)
C49 C48 C53 124.69(15)
C49 C48 O6 127.59(16)
C53 C48 O6 107.69(15)
C48 C49 C50 116.58(17)
C49 C50 C51 119.46(17)
C49 C50 C54 120.25(17)
C51 C50 C54 120.29(15)
C52 C51 C50 123.05(16)
C51 C52 C53 117.00(17)
C48 C53 C52 119.17(16)
C48 C53 N3 108.25(14)
C52 C53 N3 132.44(17)
C2S O1S C1S 112.4(2)
C4S O2S C3S 115.2(2)
C3S O2S' C4S' 105.0(8)
O1S C2S C3S 112.0(3)
O2S' C3S C2S 119.7(5)
O2S' C3S O2S 46.3(3)
C2S C3S O2S 116.0(3)

loop_
_geom_bond_atom_site_label_1
_geom_bond_atom_site_label_2
_geom_bond_distance
Sc1 O1 1.9741(14)
Sc1 O5 1.9862(12)
Sc1 O3 2.0132(12)
Sc1 N2 2.2969(15)
Sc1 N1 2.3198(15)
Sc1 N3 2.3600(16)
O1 C1 1.317(2)
O2 C11 1.366(2)
O2 C12 1.369(2)
O3 C19 1.321(2)
O4 C29 1.363(2)
O4 C30 1.381(2)
O5 C37 1.322(2)
O6 C47 1.367(2)
O6 C48 1.3843(19)
N1 C11 1.312(2)
N1 C17 1.412(2)
N2 C29 1.310(2)
N2 C35 1.405(2)
N3 C47 1.313(2)
N3 C53 1.413(2)
C1 C2 1.391(3)
C1 C10 1.430(3)
C2 C3 1.411(3)
C3 C4 1.424(3)
C3 C8 1.424(3)
C4 C5 1.361(3)
C5 C6 1.410(3)
C6 C7 1.362(3)
C7 C8 1.422(3)
C8 C9 1.396(3)
C9 C10 1.388(3)
C10 C11 1.451(3)
C12 C13 1.383(3)
C12 C17 1.383(3)
C13 C14 1.380(3)
C14 C15 1.421(3)
C14 C18 1.501(3)
C15 C16 1.378(3)
C16 C17 1.389(3)
C19 C20 1.380(2)
C19 C28 1.438(2)
C20 C21 1.408(3)
C21 C26 1.420(3)
C21 C22 1.424(2)
C22 C23 1.364(3)
C23 C24 1.414(3)
C24 C25 1.365(3)
C25 C26 1.428(3)
C26 C27 1.407(2)
C27 C28 1.380(3)
C28 C29 1.456(2)
C30 C35 1.380(3)
C30 C31 1.383(3)
C31 C32 1.393(3)
C32 C33 1.399(3)
C32 C36 1.516(3)
C33 C34 1.383(2)
C34 C35 1.392(2)
C37 C38 1.384(2)
C37 C46 1.438(3)
C38 C39 1.410(3)
C39 C40 1.418(2)
C39 C44 1.428(3)
C40 C41 1.374(3)
C41 C42 1.404(3)
C42 C43 1.370(3)
C43 C44 1.422(3)
C44 C45 1.401(2)
C45 C46 1.387(3)
C46 C47 1.449(2)
C48 C49 1.379(3)
C48 C53 1.383(3)
C49 C50 1.392(2)
C50 C51 1.406(3)
C50 C54 1.506(3)
C51 C52 1.390(3)
C52 C53 1.395(2)
O1S C2S 1.335(3)
O1S C1S 1.448(3)
O2S C4S 1.403(4)
O2S C3S 1.482(3)
O2S' C3S 1.361(7)
O2S' C4S' 1.448(9)
C2S C3S 1.433(5)
